data_4003082
loop_
_publ_author_name
'Kovalenko, Anton'
'Rublev, Pavel O.'
'Tcelykh, Lyubov O.'
'Goloveshkin, Alexander S.'
'Lepnev, Leonid S.'
'Burlov, Anatolii S.'
'Vashchenko, Andrey A.'
'Marciniak, \/Lukasz'
'Magerramov, Abel M.'
'Shikhaliyev, Namig G.'
'Vatsadze, Sergey Z.'
'Utochnikova, Valentina V.'

_publ_section_title
;
 Lanthanide Complexes with
 2-(Tosylamino)-benzylidene-N-(aryloyl)hydrazones: Universal Luminescent
 Materials
;
_journal_issue 3
_journal_name_full 'Chemistry of Materials'
_journal_page_first 759
_journal_paper_doi 10.1021/acs.chemmater.8b03675
_journal_volume 31
_journal_year 2019
_chemical_compound_source 'see text'
_chemical_formula_moiety 'C42 H35 Eu N6 O8 S2'
_chemical_formula_sum 'C42 H35 Eu N6 O8 S2'
_chemical_formula_weight 967.86
_space_group_IT_number 2
_space_group_name_Hall '-P 1'
_space_group_name_H-M_alt 'P -1'
_symmetry_cell_setting triclinic
_symmetry_Int_Tables_number 2
_symmetry_space_group_name_Hall '-P 1'
_symmetry_space_group_name_H-M 'P -1'
_cell_angle_alpha 84.6203(5)
_cell_angle_beta 75.4586(8)
_cell_angle_gamma 84.3682(9)
_cell_formula_units_Z 2
_cell_length_a 10.86215(15)
_cell_length_b 11.41095(11)
_cell_length_c 17.09812(16)
_cell_measurement_reflns_used 40
_cell_measurement_temperature 298
_cell_measurement_theta_max 40
_cell_measurement_theta_min 4
_cell_volume 2036.22(4)
_computing_cell_refinement
;
TOPAS 4.2 (Coelho, 2003; Bruker, 2009)
;
_computing_data_collection
;
Bruker XRD Commander 2.6 (Bruker, 2007)
;
_computing_data_reduction
;
TOPAS 4.2 (Coelho, 2003; Bruker, 2009)
;
_computing_molecular_graphics
;
OLEX2 1.2 (Dolomanov et al., 2009, 2)
;
_computing_publication_material
;
PLATON (Spek, 2003)
;
_computing_structure_refinement
;
TOPAS 4.2 (Coelho, 2003; Bruker, 2009)
;
_computing_structure_solution
;
FOX 1.9.7.0 (Favre-Nicolin, Cerny, 2002)
;
_diffrn_ambient_temperature 298
_diffrn_detector
;
1D linear
;
_diffrn_detector_type
;
Bruker LynxEye compound silicon strip 1D linear detector 
;
_diffrn_measurement_device_type
;
Bruker D8 Advance Vario
;
_diffrn_radiation_monochromator
;
Ge 111
;
_diffrn_radiation_probe x-ray
_diffrn_radiation_type CuK\a~1~
_diffrn_radiation_wavelength 1.540596
_diffrn_source
;
sealed X-ray tube
;
_diffrn_source_target Cu
_exptl_absorpt_coefficient_mu 12.495
_exptl_absorpt_correction_type analytical
_exptl_absorpt_process_details
;
International Tables Vol C Tables 2.3.1.20
 A(Th) = (t/cos(Th)) exp(-s/cos(Th))
refined coefficients are
 s =  100
 t =  0.26
;
_exptl_crystal_colour ' ?'
_exptl_crystal_density_diffrn 1.579
_exptl_crystal_density_method 'Not Measured'
_exptl_crystal_description ' ?'
_exptl_crystal_F_000 976
_pd_char_colour white
_pd_char_particle_morphology round
_pd_meas_2theta_range_inc 0.00785908
_pd_meas_2theta_range_max 90.00977260
_pd_meas_2theta_range_min 4.00000000
_pd_meas_number_of_points 10945
_pd_meas_scan_method cont
_pd_proc_2theta_range_inc 0.007859
_pd_proc_2theta_range_max 90.009773
_pd_proc_2theta_range_min 4.000000
_pd_proc_ls_background_function
;
15th order Chebyshev polynomial 
;
_pd_proc_ls_pref_orient_corr
;
EDIT!
4 order hkl dependent symmetrized spherical harmonics series (Jarvinen 1993).

The coefficients used were:

            y00   1.00000
            y20   0.33467
            y21p  0.22446
            y21m  0.40955
            y22p  0.19441
            y22m  0.65191
            y40   0.08394
            y41p  0.11466
            y41m  0.13387
            y42p  0.00732
            y42m  0.08530
            y43p  0.14489
            y43m  0.16251
            y44p  0.07479
            y44m  0.15376
;
_pd_proc_ls_profile_function pseudo-Voigt
_pd_proc_ls_prof_R_factor 0.00826
_pd_proc_ls_prof_wR_expected 0.00668
_pd_proc_ls_prof_wR_factor 0.01087
_pd_proc_wavelength 1.540596
_pd_spec_mounting
; 
deposited on sticky tape 
;
_pd_spec_mount_mode transmission
_pd_spec_shape flat_sheet
_refine_ls_extinction_method none
_refine_ls_goodness_of_fit_all 1.627
_refine_ls_hydrogen_treatment mixed
_refine_ls_matrix_type fullcycle
_refine_ls_number_constraints 0
_refine_ls_number_parameters 242
_refine_ls_number_restraints 158
_refine_ls_R_I_factor 0.0032
_refine_ls_structure_factor_coef Inet
_refine_ls_weighting_details 1/Y~i~
_refine_ls_weighting_scheme calc
_cod_data_source_file cm8b03675_si_002.cif
_cod_data_source_block 7
_cod_database_code 4003082

loop_
_symmetry_equiv_pos_site_id
_symmetry_equiv_pos_as_xyz
1 x,y,z
2 -x,-y,-z

loop_
_atom_site_label
_atom_site_type_symbol
_atom_site_thermal_displace_type
_atom_site_fract_x
_atom_site_fract_y
_atom_site_fract_z
_atom_site_occupancy
_atom_site_U_iso_or_equiv
Eu1 Eu Uiso 0.5313(2) 0.26765(14) 0.22412(10) 1.000 0.024(6)
S1 S Uiso 0.2995(2) 0.23058(19) 0.37096(14) 1.000 0.018(6)
S2 S Uiso 0.7240(2) 0.31293(18) 0.32223(15) 1.000 0.018(6)
O1 O Uiso 0.4127(5) 0.1528(5) 0.3359(3) 1.000 0.018(6)
O2 O Uiso 0.1780(4) 0.1809(4) 0.3807(3) 1.000 0.018(6)
O3 O Uiso 0.6673(4) 0.3325(4) 0.1195(3) 1.000 0.018(6)
O4 O Uiso 0.6225(5) 0.6397(4) -0.0319(3) 1.000 0.018(6)
O5 O Uiso 0.6015(4) 0.3772(4) 0.3154(3) 1.000 0.018(6)
O6 O Uiso 0.8319(4) 0.3852(4) 0.2997(3) 1.000 0.018(6)
O7 O Uiso 0.4094(3) 0.1838(4) 0.1531(3) 1.000 0.018(6)
O8 O Uiso 0.4733(4) -0.1732(3) 0.0952(3) 1.000 0.018(6)
N1 N Uiso 0.3257(3) 0.3455(3) 0.3131(3) 1.000 0.018(6)
N2 N Uiso 0.4570(4) 0.47175(17) 0.1675(4) 1.000 0.018(6)
N3 N Uiso 0.5634(4) 0.51218(18) 0.1112(3) 1.000 0.018(6)
N4 N Uiso 0.7276(2) 0.2039(3) 0.2703(2) 1.000 0.018(6)
N5 N Uiso 0.6233(3) 0.0694(2) 0.1745(3) 1.000 0.018(6)
N6 N Uiso 0.5291(3) 0.0039(2) 0.1598(3) 1.000 0.018(6)
C1 C Uiso 0.2337(2) 0.43990(18) 0.3162(2) 1.000 0.018(6)
C2 C Uiso 0.1098(3) 0.4379(2) 0.3656(3) 1.000 0.018(6)
C3 C Uiso 0.0226(3) 0.5364(3) 0.3681(4) 1.000 0.018(6)
C4 C Uiso 0.0534(3) 0.6372(3) 0.3174(3) 1.000 0.018(6)
C5 C Uiso 0.1749(4) 0.6410(2) 0.2682(3) 1.000 0.018(6)
C6 C Uiso 0.2666(2) 0.54208(18) 0.26524(19) 1.000 0.018(6)
C7 C Uiso 0.3792(3) 0.5542(2) 0.2013(2) 1.000 0.018(6)
C8 C Uiso 0.6579(2) 0.43219(19) 0.08473(13) 1.000 0.018(6)
C9 C Uiso 0.7535(2) 0.4684(2) 0.00883(12) 1.000 0.018(6)
C10 C Uiso 0.7301(2) 0.5663(2) -0.04565(16) 1.000 0.018(6)
C11 C Uiso 0.8261(4) 0.5975(3) -0.11154(19) 1.000 0.018(6)
C12 C Uiso 0.9382(3) 0.5289(4) -0.1299(2) 1.000 0.018(6)
C13 C Uiso 0.9627(3) 0.4345(4) -0.0783(2) 1.000 0.018(6)
C14 C Uiso 0.8694(3) 0.4039(2) -0.0109(2) 1.000 0.018(6)
C15 C Uiso 0.3098(3) 0.25639(18) 0.46841(12) 1.000 0.018(6)
C16 C Uiso 0.2636(3) 0.1769(2) 0.53357(18) 1.000 0.018(6)
C17 C Uiso 0.2583(4) 0.2048(2) 0.61010(13) 1.000 0.018(6)
C18 C Uiso 0.3109(3) 0.30210(18) 0.62376(11) 1.000 0.018(6)
C19 C Uiso 0.3499(4) 0.38398(9) 0.56024(15) 1.000 0.018(6)
C20 C Uiso 0.3586(6) 0.3579(2) 0.48178(14) 1.000 0.018(6)
C21 C Uiso 0.3158(7) 0.3243(4) 0.7090(3) 1.000 0.018(6)
C22 C Uiso 0.83500(15) 0.12459(18) 0.25162(17) 1.000 0.018(6)
C23 C Uiso 0.9504(3) 0.1368(2) 0.2719(3) 1.000 0.018(6)
C24 C Uiso 1.05072(19) 0.0505(3) 0.2569(3) 1.000 0.018(6)
C25 C Uiso 1.0371(2) -0.0534(2) 0.2249(3) 1.000 0.018(6)
C26 C Uiso 0.9219(3) -0.0697(2) 0.2097(2) 1.000 0.018(6)
C27 C Uiso 0.82201(15) 0.02081(18) 0.21730(17) 1.000 0.018(6)
C28 C Uiso 0.7244(3) 0.0033(2) 0.17752(19) 1.000 0.018(6)
C29 C Uiso 0.43602(17) 0.07455(14) 0.13982(15) 1.000 0.018(6)
C30 C Uiso 0.35657(16) 0.01993(16) 0.09545(13) 1.000 0.018(6)
C31 C Uiso 0.38087(18) -0.09768(15) 0.07380(15) 1.000 0.018(6)
C32 C Uiso 0.2984(3) -0.14457(17) 0.0369(3) 1.000 0.018(6)
C33 C Uiso 0.1988(2) -0.0747(3) 0.0181(2) 1.000 0.018(6)
C34 C Uiso 0.1898(3) 0.0454(3) 0.0249(3) 1.000 0.018(6)
C35 C Uiso 0.2679(3) 0.09117(6) 0.06378(8) 1.000 0.018(6)
C36 C Uiso 0.7068(3) 0.26225(18) 0.42315(11) 1.000 0.018(6)
C37 C Uiso 0.74244(9) 0.32628(9) 0.47698(15) 1.000 0.018(6)
C38 C Uiso 0.7266(3) 0.2814(2) 0.55652(13) 1.000 0.018(6)
C39 C Uiso 0.6672(3) 0.1795(2) 0.58479(11) 1.000 0.018(6)
C40 C Uiso 0.6273(5) 0.1195(2) 0.53058(19) 1.000 0.018(6)
C41 C Uiso 0.6439(3) 0.1615(3) 0.44985(13) 1.000 0.018(6)
C42 C Uiso 0.6570(6) 0.1289(4) 0.6691(3) 1.000 0.018(6)
H2 H Uiso 0.0853(3) 0.3696(2) 0.3975(3) 1.000 0.020(6)
H3 H Uiso 0.5577(4) 0.56799(18) 0.0746(3) 1.000 0.020(6)
H3A H Uiso -0.0575(3) 0.5343(3) 0.4039(4) 1.000 0.020(6)
H4 H Uiso 0.6144(5) 0.6887(4) -0.0690(3) 1.000 0.020(6)
H4A H Uiso -0.0068(3) 0.7009(3) 0.3168(3) 1.000 0.020(6)
H5 H Uiso 0.1978(4) 0.7100(2) 0.2365(3) 1.000 0.020(6)
H7 H Uiso 0.3978(3) 0.6309(2) 0.1818(2) 1.000 0.020(6)
H8 H Uiso 0.5197(4) -0.1403(3) 0.1159(3) 1.000 0.020(6)
H11 H Uiso 0.8161(4) 0.6687(3) -0.14146(19) 1.000 0.020(6)
H12 H Uiso 0.9964(3) 0.5447(4) -0.1790(2) 1.000 0.020(6)
H13 H Uiso 1.0421(3) 0.3922(4) -0.0894(2) 1.000 0.020(6)
H14 H Uiso 0.8858(3) 0.3380(2) 0.0223(2) 1.000 0.020(6)
H16 H Uiso 0.2382(3) 0.1047(2) 0.52490(18) 1.000 0.020(6)
H17 H Uiso 0.2197(4) 0.1554(2) 0.65397(13) 1.000 0.020(6)
H19 H Uiso 0.3686(4) 0.45816(9) 0.57025(15) 1.000 0.020(6)
H20 H Uiso 0.3963(6) 0.4086(2) 0.43842(14) 1.000 0.020(6)
H21A H Uiso 0.4019(7) 0.3359(4) 0.7097(3) 1.000 0.020(6)
H21B H Uiso 0.2617(7) 0.3937(4) 0.7256(3) 1.000 0.020(6)
H21C H Uiso 0.2870(7) 0.2579(4) 0.7455(3) 1.000 0.020(6)
H23 H Uiso 0.9601(3) 0.2052(2) 0.2946(3) 1.000 0.020(6)
H24 H Uiso 1.12745(19) 0.0622(3) 0.2687(3) 1.000 0.020(6)
H25 H Uiso 1.1048(2) -0.1109(2) 0.2142(3) 1.000 0.020(6)
H26 H Uiso 0.9093(3) -0.1428(2) 0.1943(2) 1.000 0.020(6)
H28 H Uiso 0.7354(3) -0.0663(2) 0.15138(19) 1.000 0.020(6)
H32 H Uiso 0.3112(3) -0.22317(17) 0.0245(3) 1.000 0.020(6)
H33 H Uiso 0.1365(2) -0.1085(3) 0.0009(2) 1.000 0.020(6)
H34 H Uiso 0.1299(3) 0.0944(3) 0.0045(3) 1.000 0.020(6)
H35 H Uiso 0.2624(3) 0.17220(6) 0.06828(8) 1.000 0.020(6)
H37 H Uiso 0.77733(9) 0.39832(9) 0.45998(15) 1.000 0.020(6)
H38 H Uiso 0.7544(3) 0.3229(2) 0.59234(13) 1.000 0.020(6)
H40 H Uiso 0.5904(5) 0.0485(2) 0.54800(19) 1.000 0.020(6)
H41 H Uiso 0.6147(3) 0.1210(3) 0.41418(13) 1.000 0.020(6)
H42A H Uiso 0.5696(6) 0.1159(4) 0.6945(3) 1.000 0.020(6)
H42B H Uiso 0.7081(6) 0.0552(4) 0.6686(3) 1.000 0.020(6)
H42C H Uiso 0.6867(6) 0.1829(4) 0.6987(3) 1.000 0.020(6)

loop_
_atom_type_symbol
_atom_type_description
_atom_type_scat_dispersion_real
_atom_type_scat_dispersion_imag
_atom_type_scat_source
C C 0.0181 0.0091 ' International Tables Vol C Tables 4.2.6.8 and 6.1.1.4'
H H 0.0000 0.0000 ' International Tables Vol C Tables 4.2.6.8 and 6.1.1.4'
Eu Eu -8.9294 11.1857 ' International Tables Vol C Tables 4.2.6.8 and 6.1.1.4'
N N 0.0311 0.0180 ' International Tables Vol C Tables 4.2.6.8 and 6.1.1.4'
O O 0.0492 0.0322 ' International Tables Vol C Tables 4.2.6.8 and 6.1.1.4'
S S 0.3331 0.5567 ' International Tables Vol C Tables 4.2.6.8 and 6.1.1.4'

loop_
_geom_angle_atom_site_label_1
_geom_angle_atom_site_label_2
_geom_angle_atom_site_label_3
_geom_angle
_geom_angle_publ_flag
S1 Eu1 S2 97.03(8) yes
S1 Eu1 O1 27.27(14) yes
S1 Eu1 O3 166.55(15) yes
S1 Eu1 O5 83.40(13) yes
S1 Eu1 O7 84.15(14) yes
S1 Eu1 N1 30.12(10) yes
S1 Eu1 N2 98.90(15) yes
S1 Eu1 N4 107.74(10) yes
S1 Eu1 N5 108.69(12) yes
S1 Eu1 C8 146.79(9) yes
S2 Eu1 O1 91.20(15) yes
S2 Eu1 O3 86.43(15) yes
S2 Eu1 O5 27.67(12) yes
S2 Eu1 O7 165.18(14) yes
S2 Eu1 N1 101.33(12) yes
S2 Eu1 N2 106.04(13) yes
S2 Eu1 N4 30.56(9) yes
S2 Eu1 N5 99.87(12) yes
S2 Eu1 C8 91.15(8) yes
O1 Eu1 O3 166.2(2) yes
O1 Eu1 O5 90.01(18) yes
O1 Eu1 O7 83.10(19) yes
O1 Eu1 N1 57.39(17) yes
O1 Eu1 N2 126.0(2) yes
O1 Eu1 N4 89.28(16) yes
O1 Eu1 N5 83.61(17) yes
O1 Eu1 C8 173.98(17) yes
O3 Eu1 O5 94.13(19) yes
O3 Eu1 O7 95.84(18) yes
O3 Eu1 N1 136.45(17) yes
O3 Eu1 N2 67.68(18) yes
O3 Eu1 N4 81.74(16) yes
O3 Eu1 N5 83.36(17) yes
O3 Eu1 C8 19.77(13) yes
O5 Eu1 O7 164.49(18) yes
O5 Eu1 N1 77.46(15) yes
O5 Eu1 N2 84.54(17) yes
O5 Eu1 N4 58.14(14) yes
O5 Eu1 N5 127.17(17) yes
O5 Eu1 C8 89.50(13) yes
O7 Eu1 N1 87.13(16) yes
O7 Eu1 N2 88.29(17) yes
O7 Eu1 N4 135.24(15) yes
O7 Eu1 N5 65.98(14) yes
O7 Eu1 C8 95.91(14) yes
N1 Eu1 N2 69.00(17) yes
N1 Eu1 N4 124.74(14) yes
N1 Eu1 N5 135.51(14) yes
N1 Eu1 C8 116.68(12) yes
N2 Eu1 N4 129.78(15) yes
N2 Eu1 N5 139.21(19) yes
N2 Eu1 C8 48.02(14) yes
N4 Eu1 N5 69.36(13) yes
N4 Eu1 C8 95.55(11) yes
N5 Eu1 C8 101.45(12) yes
Eu1 S1 O1 47.6(2) yes
Eu1 S1 O2 133.4(2) yes
Eu1 S1 N1 53.00(16) yes
Eu1 S1 C15 119.98(15) yes
O1 S1 O2 115.0(3) yes
O1 S1 N1 100.6(3) yes
O1 S1 C15 107.0(3) yes
O2 S1 N1 117.6(3) yes
O2 S1 C15 106.3(3) yes
N1 S1 C15 110.0(2) yes
Eu1 S2 O5 48.7(2) yes
Eu1 S2 O6 129.6(2) yes
Eu1 S2 N4 52.50(12) yes
Eu1 S2 C36 122.56(15) yes
O5 S2 O6 114.0(3) yes
O5 S2 N4 101.0(2) yes
O5 S2 C36 107.2(3) yes
O6 S2 N4 117.6(3) yes
O6 S2 C36 107.6(3) yes
N4 S2 C36 108.92(18) yes
Eu1 O1 S1 105.1(3) yes
Eu1 O3 C8 124.6(3) yes
Eu1 O5 S2 103.7(3) yes
Eu1 O7 C29 117.4(3) yes
C10 O4 H4 116.4(6) no
C31 O8 H8 112.5(4) no
S1 N1 C1 121.3(3) yes
Eu1 N1 S1 96.88(18) yes
Eu1 N1 C1 140.8(3) yes
Eu1 N2 N3 105.6(2) yes
Eu1 N2 C7 131.4(4) yes
N3 N2 C7 113.8(3) yes
N2 N3 C8 116.7(2) yes
S2 N4 C22 121.6(2) yes
Eu1 N4 C22 139.8(2) yes
Eu1 N4 S2 96.94(16) yes
Eu1 N5 C28 134.9(3) yes
Eu1 N5 N6 111.6(2) yes
N6 N5 C28 111.0(2) yes
N5 N6 C29 111.0(2) yes
N2 N3 H3 122.5(5) no
C8 N3 H3 111.7(5) no
N1 C1 C2 123.7(3) yes
N1 C1 C6 117.9(3) yes
C2 C1 C6 118.3(2) no
C1 C2 C3 121.3(3) no
C2 C3 C4 120.8(4) no
C3 C4 C5 118.7(3) no
C4 C5 C6 121.6(3) no
C1 C6 C5 119.1(3) no
C5 C6 C7 113.8(3) no
C1 C6 C7 126.6(2) no
N2 C7 C6 127.5(3) yes
O3 C8 N3 122.8(3) yes
Eu1 C8 C9 156.78(15) yes
Eu1 C8 N3 87.2(2) yes
O3 C8 C9 121.3(3) yes
N3 C8 C9 115.9(2) yes
Eu1 C8 O3 35.6(2) yes
C8 C9 C10 123.4(2) no
C8 C9 C14 118.9(2) no
C10 C9 C14 117.7(2) no
O4 C10 C9 123.7(3) yes
C9 C10 C11 119.4(2) no
O4 C10 C11 116.5(3) yes
C10 C11 C12 120.5(3) no
C11 C12 C13 120.7(3) no
C12 C13 C14 119.4(3) no
C9 C14 C13 121.8(3) no
C16 C15 C20 119.5(2) no
S1 C15 C16 120.0(2) yes
S1 C15 C20 120.43(18) yes
C15 C16 C17 119.4(2) no
C16 C17 C18 121.4(2) no
C17 C18 C19 118.8(2) no
C17 C18 C21 120.3(3) no
C19 C18 C21 120.8(3) no
C18 C19 C20 120.4(2) no
C15 C20 C19 119.3(3) no
N4 C22 C27 117.26(19) yes
C23 C22 C27 118.34(19) no
N4 C22 C23 124.1(2) yes
C22 C23 C24 121.4(3) no
C23 C24 C25 120.4(3) no
C24 C25 C26 118.8(2) no
C25 C26 C27 122.0(2) no
C22 C27 C28 125.82(19) no
C26 C27 C28 114.9(2) no
C22 C27 C26 118.6(2) no
N5 C28 C27 128.7(3) yes
O7 C29 N6 126.9(3) yes
O7 C29 C30 117.5(2) yes
N6 C29 C30 115.53(19) yes
C29 C30 C31 122.63(17) no
C31 C30 C35 117.68(17) no
C29 C30 C35 118.99(16) no
O8 C31 C30 123.2(2) yes
O8 C31 C32 117.0(2) yes
C30 C31 C32 119.37(19) no
C31 C32 C33 119.9(2) no
C32 C33 C34 120.4(3) no
C33 C34 C35 119.2(3) no
C30 C35 C34 121.48(17) no
S2 C36 C41 117.7(2) yes
C37 C36 C41 120.41(18) no
S2 C36 C37 121.56(18) yes
C36 C37 C38 118.96(16) no
C37 C38 C39 121.9(2) no
C38 C39 C40 118.0(2) no
C40 C39 C42 120.4(3) no
C38 C39 C42 121.3(3) no
C39 C40 C41 121.3(3) no
C36 C41 C40 119.1(3) no
C1 C2 H2 119.3(3) no
C3 C2 H2 119.4(5) no
C2 C3 H3A 119.5(5) no
C4 C3 H3A 119.7(4) no
C3 C4 H4A 120.6(5) no
C5 C4 H4A 120.7(5) no
C4 C5 H5 119.2(4) no
C6 C5 H5 119.3(5) no
N2 C7 H7 116.2(4) no
C6 C7 H7 116.3(3) no
C10 C11 H11 119.3(4) no
C12 C11 H11 120.1(5) no
C11 C12 H12 119.0(5) no
C13 C12 H12 120.3(5) no
C12 C13 H13 119.8(4) no
C14 C13 H13 120.8(4) no
C9 C14 H14 119.5(4) no
C13 C14 H14 118.7(4) no
C15 C16 H16 120.4(3) no
C17 C16 H16 120.3(3) no
C16 C17 H17 119.4(3) no
C18 C17 H17 119.2(3) no
C18 C19 H19 119.9(3) no
C20 C19 H19 119.7(3) no
C15 C20 H20 120.5(3) no
C19 C20 H20 120.3(4) no
C18 C21 H21A 109.5(6) no
C18 C21 H21B 109.1(6) no
C18 C21 H21C 109.9(6) no
H21A C21 H21B 109.5(7) no
H21A C21 H21C 109.4(8) no
H21B C21 H21C 109.5(8) no
C22 C23 H23 119.1(4) no
C24 C23 H23 119.6(4) no
C23 C24 H24 119.7(4) no
C25 C24 H24 119.9(4) no
C24 C25 H25 120.4(3) no
C26 C25 H25 120.8(3) no
C25 C26 H26 118.8(3) no
C27 C26 H26 119.2(4) no
N5 C28 H28 115.8(4) no
C27 C28 H28 115.5(3) no
C31 C32 H32 120.2(4) no
C33 C32 H32 119.9(4) no
C32 C33 H33 119.8(4) no
C34 C33 H33 119.9(4) no
C33 C34 H34 120.4(4) no
C35 C34 H34 120.4(4) no
C30 C35 H35 119.1(3) no
C34 C35 H35 119.5(3) no
C36 C37 H37 120.5(3) no
C38 C37 H37 120.6(3) no
C37 C38 H38 119.0(3) no
C39 C38 H38 119.1(3) no
C39 C40 H40 119.3(4) no
C41 C40 H40 119.4(4) no
C36 C41 H41 120.5(3) no
C40 C41 H41 120.4(4) no
C39 C42 H42A 109.4(6) no
C39 C42 H42B 109.6(5) no
C39 C42 H42C 109.4(5) no
H42A C42 H42B 109.5(7) no
H42A C42 H42C 109.5(7) no
H42B C42 H42C 109.5(8) no

loop_
_geom_bond_atom_site_label_1
_geom_bond_atom_site_label_2
_geom_bond_distance
_geom_bond_publ_flag
Eu1 S1 3.108(3) yes
Eu1 S2 3.098(3) yes
Eu1 O1 2.378(6) yes
Eu1 O3 2.138(5) yes
Eu1 O5 2.394(5) yes
Eu1 O7 2.328(5) yes
Eu1 N1 2.500(5) yes
Eu1 N2 2.572(4) yes
Eu1 N4 2.476(3) yes
Eu1 N5 2.515(3) yes
Eu1 C8 3.020(3) yes
S1 O1 1.475(6) yes
S1 O2 1.453(5) yes
S1 N1 1.571(5) yes
S1 C15 1.752(3) yes
S2 O5 1.481(5) yes
S2 O6 1.451(5) yes
S2 N4 1.587(4) yes
S2 C36 1.738(3) yes
O3 C8 1.241(5) yes
O4 C10 1.353(6) yes
O7 C29 1.280(5) yes
O8 C31 1.357(5) yes
O4 H4 0.821(7) no
O8 H8 0.820(6) no
N1 C1 1.391(4) yes
N2 N3 1.392(7) yes
N2 C7 1.278(5) yes
N3 C8 1.324(4) yes
N4 C22 1.394(4) yes
N5 N6 1.408(5) yes
N5 C28 1.279(4) yes
N6 C29 1.323(4) yes
N3 H3 0.859(5) no
C1 C2 1.399(5) no
C1 C6 1.408(4) no
C2 C3 1.394(5) no
C3 C4 1.389(6) no
C4 C5 1.378(6) no
C5 C6 1.426(4) no
C6 C7 1.430(4) no
C8 C9 1.497(3) no
C9 C10 1.431(3) no
C9 C14 1.375(4) no
C10 C11 1.375(4) no
C11 C12 1.364(6) no
C12 C13 1.376(6) no
C13 C14 1.373(5) no
C15 C16 1.391(3) no
C15 C20 1.381(5) no
C16 C17 1.362(4) no
C17 C18 1.362(4) no
C18 C19 1.374(3) no
C18 C21 1.517(6) no
C19 C20 1.379(4) no
C22 C27 1.404(3) no
C22 C23 1.405(4) no
C23 C24 1.385(4) no
C24 C25 1.387(5) no
C25 C26 1.373(4) no
C26 C27 1.413(3) no
C27 C28 1.434(4) no
C29 C30 1.494(3) no
C30 C31 1.408(3) no
C30 C35 1.381(3) no
C31 C32 1.389(4) no
C32 C33 1.366(4) no
C33 C34 1.378(5) no
C34 C35 1.367(5) no
C36 C37 1.375(3) no
C36 C41 1.377(4) no
C37 C38 1.382(3) no
C38 C39 1.374(4) no
C39 C40 1.377(4) no
C39 C42 1.483(5) no
C40 C41 1.391(4) no
C2 H2 0.929(5) no
C3 H3A 0.931(7) no
C4 H4A 0.930(5) no
C5 H5 0.931(5) no
C7 H7 0.930(4) no
C11 H11 0.931(5) no
C12 H12 0.930(5) no
C13 H13 0.931(5) no
C14 H14 0.930(4) no
C16 H16 0.930(4) no
C17 H17 0.930(4) no
C19 H19 0.930(3) no
C20 H20 0.930(4) no
C21 H21A 0.961(11) no
C21 H21B 0.959(8) no
C21 H21C 0.960(7) no
C23 H23 0.930(4) no
C24 H24 0.930(4) no
C25 H25 0.930(4) no
C26 H26 0.930(4) no
C28 H28 0.931(4) no
C32 H32 0.930(3) no
C33 H33 0.930(4) no
C34 H34 0.929(5) no
C35 H35 0.9299(10) no
C37 H37 0.9300(18) no
C38 H38 0.931(4) no
C40 H40 0.930(5) no
C41 H41 0.930(4) no
C42 H42A 0.959(9) no
C42 H42B 0.961(7) no
C42 H42C 0.959(8) no

loop_
_geom_hbond_atom_site_label_D
_geom_hbond_atom_site_label_H
_geom_hbond_atom_site_label_A
_geom_hbond_distance_DH
_geom_hbond_distance_HA
_geom_hbond_distance_DA
_geom_hbond_angle_DHA
_geom_hbond_site_symmetry_A
_geom_hbond_publ_flag
N3 H3 O4 0.859(5) 1.916(7) 2.691(7) 149.4(5) . yes
O4 H4 O7 0.821(7) 1.993(7) 2.813(7) 175.9(6) 2_665 yes
O8 H8 N6 0.820(6) 1.893(5) 2.582(5) 141.0(5) . yes
C2 H2 O2 0.929(5) 2.297(5) 2.957(5) 127.5(4) . yes
C12 H12 O6 0.930(5) 2.535(6) 3.454(6) 169.8(4) 2_765 yes
C23 H23 O6 0.930(4) 2.362(5) 3.024(5) 128.0(4) . yes
C35 H35 O7 0.9299(10) 2.431(5) 2.759(5) 100.7(3) . yes
C35 H35 O4 0.9299(10) 2.538(5) 3.350(5) 146.1(3) 2_665 yes
C41 H41 N4 0.930(4) 2.594(4) 2.982(4) 105.6(3) . yes

loop_
_geom_torsion_atom_site_label_1
_geom_torsion_atom_site_label_2
_geom_torsion_atom_site_label_3
_geom_torsion_atom_site_label_4
_geom_torsion
_geom_torsion_publ_flag
S2 Eu1 S1 O1 -78.9(3) no
S2 Eu1 S1 O2 -164.6(3) no
S2 Eu1 S1 N1 100.5(2) no
S2 Eu1 S1 C15 7.14(15) no
O1 Eu1 S1 O2 -85.7(4) no
O1 Eu1 S1 N1 179.4(4) no
O1 Eu1 S1 C15 86.0(3) no
O5 Eu1 S1 O1 -103.0(3) no
O5 Eu1 S1 O2 171.3(3) no
O5 Eu1 S1 N1 76.4(2) no
O5 Eu1 S1 C15 -17.00(18) no
O7 Eu1 S1 O1 86.3(3) no
O7 Eu1 S1 O2 0.6(3) no
O7 Eu1 S1 N1 -94.4(2) no
O7 Eu1 S1 C15 172.27(18) no
N1 Eu1 S1 O1 -179.4(4) no
N1 Eu1 S1 O2 94.9(4) no
N1 Eu1 S1 C15 -93.4(2) no
N2 Eu1 S1 O1 173.6(3) no
N2 Eu1 S1 O2 87.9(3) no
N2 Eu1 S1 N1 -7.0(2) no
N2 Eu1 S1 C15 -100.39(18) no
N4 Eu1 S1 O1 -49.5(3) no
N4 Eu1 S1 O2 -135.2(3) no
N4 Eu1 S1 N1 129.9(2) no
N4 Eu1 S1 C15 36.50(18) no
N5 Eu1 S1 O1 24.1(3) no
N5 Eu1 S1 O2 -61.6(3) no
N5 Eu1 S1 N1 -156.6(2) no
N5 Eu1 S1 C15 110.08(17) no
C8 Eu1 S1 O1 178.1(3) no
C8 Eu1 S1 O2 92.4(3) no
C8 Eu1 S1 N1 -2.5(3) no
C8 Eu1 S1 C15 -95.9(2) no
S1 Eu1 S2 O5 -61.0(3) no
S1 Eu1 S2 O6 -149.6(3) no
S1 Eu1 S2 N4 113.28(17) no
S1 Eu1 S2 C36 23.57(16) no
O1 Eu1 S2 O5 -87.7(3) no
O1 Eu1 S2 O6 -176.3(3) no
O1 Eu1 S2 N4 86.6(2) no
O1 Eu1 S2 C36 -3.2(2) no
O3 Eu1 S2 O5 105.9(3) no
O3 Eu1 S2 O6 17.3(3) no
O3 Eu1 S2 N4 -79.8(2) no
O3 Eu1 S2 C36 -169.49(19) no
O5 Eu1 S2 O6 -88.6(4) no
O5 Eu1 S2 N4 174.3(3) no
O5 Eu1 S2 C36 84.6(3) no
N1 Eu1 S2 O5 -30.8(3) no
N1 Eu1 S2 O6 -119.4(3) no
N1 Eu1 S2 N4 143.50(19) no
N1 Eu1 S2 C36 53.79(18) no
N2 Eu1 S2 O5 40.4(3) no
N2 Eu1 S2 O6 -48.2(3) no
N2 Eu1 S2 N4 -145.3(2) no
N2 Eu1 S2 C36 125.0(2) no
N4 Eu1 S2 O5 -174.3(3) no
N4 Eu1 S2 O6 97.1(3) no
N4 Eu1 S2 C36 -89.7(2) no
N5 Eu1 S2 O5 -171.5(3) no
N5 Eu1 S2 O6 99.9(3) no
N5 Eu1 S2 N4 2.8(2) no
N5 Eu1 S2 C36 -86.87(18) no
C8 Eu1 S2 O5 86.7(3) no
C8 Eu1 S2 O6 -1.9(3) no
C8 Eu1 S2 N4 -98.98(17) no
C8 Eu1 S2 C36 171.31(15) no
S2 Eu1 O1 S1 103.1(3) no
O5 Eu1 O1 S1 75.5(3) no
O7 Eu1 O1 S1 -90.6(3) no
N1 Eu1 O1 S1 0.4(2) no
N2 Eu1 O1 S1 -7.8(4) no
N4 Eu1 O1 S1 133.6(3) no
N5 Eu1 O1 S1 -157.1(3) no
S2 Eu1 O3 C8 -103.5(4) no
O5 Eu1 O3 C8 -76.9(4) no
O7 Eu1 O3 C8 91.2(4) no
N1 Eu1 O3 C8 -0.8(5) no
N2 Eu1 O3 C8 5.5(4) no
N4 Eu1 O3 C8 -133.8(4) no
N5 Eu1 O3 C8 156.1(4) no
S1 Eu1 O5 S2 119.1(2) no
O1 Eu1 O5 S2 92.6(3) no
O3 Eu1 O5 S2 -74.2(3) no
N1 Eu1 O5 S2 149.1(3) no
N2 Eu1 O5 S2 -141.3(3) no
N4 Eu1 O5 S2 3.4(2) no
N5 Eu1 O5 S2 10.6(4) no
C8 Eu1 O5 S2 -93.4(2) no
S1 Eu1 O7 C29 -100.2(3) no
O1 Eu1 O7 C29 -72.7(3) no
O3 Eu1 O7 C29 93.4(3) no
N1 Eu1 O7 C29 -130.2(3) no
N2 Eu1 O7 C29 160.7(3) no
N4 Eu1 O7 C29 9.2(5) no
N5 Eu1 O7 C29 13.3(3) no
C8 Eu1 O7 C29 113.2(3) no
S1 Eu1 N1 C1 -167.2(6) no
S2 Eu1 N1 S1 -84.44(19) no
S2 Eu1 N1 C1 108.3(4) no
O1 Eu1 N1 S1 -0.4(2) no
O1 Eu1 N1 C1 -167.6(5) no
O3 Eu1 N1 S1 178.8(2) no
O3 Eu1 N1 C1 11.5(5) no
O5 Eu1 N1 S1 -98.5(2) no
O5 Eu1 N1 C1 94.2(4) no
O7 Eu1 N1 S1 83.3(2) no
O7 Eu1 N1 C1 -83.9(4) no
N2 Eu1 N1 S1 172.6(2) no
N2 Eu1 N1 C1 5.3(4) no
N4 Eu1 N1 S1 -62.9(2) no
N4 Eu1 N1 C1 129.9(4) no
N5 Eu1 N1 S1 32.5(3) no
N5 Eu1 N1 C1 -134.7(4) no
C8 Eu1 N1 S1 178.46(16) no
C8 Eu1 N1 C1 11.2(5) no
S1 Eu1 N2 N3 167.6(3) no
S1 Eu1 N2 C7 23.9(4) no
S2 Eu1 N2 N3 67.6(3) no
S2 Eu1 N2 C7 -76.1(4) no
O1 Eu1 N2 N3 171.2(3) no
O1 Eu1 N2 C7 27.5(5) no
O3 Eu1 N2 N3 -11.6(3) no
O3 Eu1 N2 C7 -155.3(5) no
O5 Eu1 N2 N3 85.2(3) no
O5 Eu1 N2 C7 -58.5(4) no
O7 Eu1 N2 N3 -108.6(3) no
O7 Eu1 N2 C7 107.7(4) no
N1 Eu1 N2 N3 163.8(4) no
N1 Eu1 N2 C7 20.1(4) no
N4 Eu1 N2 N3 45.5(4) no
N4 Eu1 N2 C7 -98.2(4) no
N5 Eu1 N2 N3 -59.8(4) no
N5 Eu1 N2 C7 156.6(4) no
C8 Eu1 N2 N3 -9.1(3) no
C8 Eu1 N2 C7 -152.8(5) no
S1 Eu1 N4 S2 -73.18(17) no
S1 Eu1 N4 C22 122.7(3) no
S2 Eu1 N4 C22 -164.2(5) no
O1 Eu1 N4 S2 -93.6(2) no
O1 Eu1 N4 C22 102.3(4) no
O3 Eu1 N4 S2 97.0(2) no
O3 Eu1 N4 C22 -67.2(4) no
O5 Eu1 N4 S2 -3.12(18) no
O5 Eu1 N4 C22 -167.3(4) no
O7 Eu1 N4 S2 -173.0(2) no
O7 Eu1 N4 C22 22.8(4) no
N1 Eu1 N4 S2 -45.2(2) no
N1 Eu1 N4 C22 150.6(3) no
N2 Eu1 N4 S2 45.3(3) no
N2 Eu1 N4 C22 -118.8(4) no
N5 Eu1 N4 S2 -177.0(2) no
N5 Eu1 N4 C22 18.8(3) no
C8 Eu1 N4 S2 82.83(16) no
C8 Eu1 N4 C22 -81.3(3) no
S1 Eu1 N5 N6 52.4(4) no
S1 Eu1 N5 C28 -107.4(4) no
S2 Eu1 N5 N6 153.3(3) no
S2 Eu1 N5 C28 -6.4(5) no
O1 Eu1 N5 N6 63.2(4) no
O1 Eu1 N5 C28 -96.5(5) no
O3 Eu1 N5 N6 -121.5(4) no
O3 Eu1 N5 C28 78.8(5) no
O5 Eu1 N5 N6 148.4(3) no
O5 Eu1 N5 C28 -11.4(5) no
O7 Eu1 N5 N6 -22.0(3) no
O7 Eu1 N5 C28 178.2(5) no
N1 Eu1 N5 N6 35.9(4) no
N1 Eu1 N5 C28 -123.9(4) no
N2 Eu1 N5 N6 -77.5(4) no
N2 Eu1 N5 C28 122.7(4) no
N4 Eu1 N5 N6 154.9(4) no
N4 Eu1 N5 C28 -4.9(4) no
C8 Eu1 N5 N6 -113.5(3) no
C8 Eu1 N5 C28 86.8(4) no
S1 Eu1 C8 O3 -179.2(4) no
S1 Eu1 C8 N3 3.2(3) no
S1 Eu1 C8 C9 -171.3(3) no
S2 Eu1 C8 O3 76.1(4) no
S2 Eu1 C8 N3 -101.5(2) no
S2 Eu1 C8 C9 84.0(4) no
O3 Eu1 C8 N3 -177.6(5) no
O3 Eu1 C8 C9 7.9(5) no
O5 Eu1 C8 O3 103.7(4) no
O5 Eu1 C8 N3 -73.9(2) no
O5 Eu1 C8 C9 111.6(4) no
O7 Eu1 C8 O3 -90.8(4) no
O7 Eu1 C8 N3 91.6(2) no
O7 Eu1 C8 C9 -82.9(4) no
N1 Eu1 C8 O3 179.4(4) no
N1 Eu1 C8 N3 1.8(3) no
N1 Eu1 C8 C9 -172.7(4) no
N2 Eu1 C8 O3 -173.2(4) no
N2 Eu1 C8 N3 9.2(3) no
N2 Eu1 C8 C9 -165.3(4) no
N4 Eu1 C8 O3 45.8(4) no
N4 Eu1 C8 N3 -131.8(2) no
N4 Eu1 C8 C9 53.7(4) no
N5 Eu1 C8 O3 -24.2(4) no
N5 Eu1 C8 N3 158.2(2) no
N5 Eu1 C8 C9 -16.3(4) no
Eu1 S1 N1 C1 170.6(4) no
O1 S1 N1 Eu1 0.5(3) no
O1 S1 N1 C1 171.1(4) no
O2 S1 N1 Eu1 -125.2(3) no
O2 S1 N1 C1 45.4(5) no
C15 S1 N1 Eu1 113.09(19) no
C15 S1 N1 C1 -76.3(4) no
Eu1 S1 C15 C16 -136.0(2) no
Eu1 S1 C15 C20 46.8(4) no
O1 S1 C15 C16 -85.5(4) no
O1 S1 C15 C20 97.3(4) no
O2 S1 C15 C16 37.8(4) no
O2 S1 C15 C20 -139.4(4) no
N1 S1 C15 C16 166.0(3) no
N1 S1 C15 C20 -11.2(4) no
O2 S1 O1 Eu1 126.9(3) no
N1 S1 O1 Eu1 -0.5(3) no
C15 S1 O1 Eu1 -115.4(2) no
O6 S2 N4 Eu1 -120.3(3) no
O6 S2 N4 C22 47.7(4) no
C36 S2 N4 Eu1 117.01(18) no
C36 S2 N4 C22 -74.9(3) no
Eu1 S2 C36 C37 -145.02(19) no
Eu1 S2 C36 C41 28.3(3) no
O5 S2 C36 C37 -93.6(3) no
O5 S2 C36 C41 79.8(3) no
O6 S2 C36 C37 29.5(3) no
O6 S2 C36 C41 -157.2(3) no
N4 S2 C36 C37 158.0(2) no
N4 S2 C36 C41 -28.7(3) no
Eu1 S2 N4 C22 168.1(4) no
O5 S2 N4 Eu1 4.4(3) no
O5 S2 N4 C22 172.4(3) no
N4 S2 O5 Eu1 -4.6(3) no
C36 S2 O5 Eu1 -118.6(2) no
O6 S2 O5 Eu1 122.5(3) no
Eu1 O3 C8 N3 2.9(6) no
Eu1 O3 C8 C9 -176.4(2) no
Eu1 O7 C29 N6 -2.5(5) no
Eu1 O7 C29 C30 179.01(19) no
Eu1 N1 C1 C2 160.4(3) no
Eu1 N1 C1 C6 -18.0(5) no
S1 N1 C1 C2 -4.7(5) no
S1 N1 C1 C6 176.9(3) no
Eu1 N2 N3 C8 17.5(5) no
C7 N2 N3 C8 168.4(4) no
Eu1 N2 C7 C6 -33.8(6) no
N3 N2 C7 C6 -175.2(4) no
N2 N3 C8 Eu1 -14.3(4) no
N2 N3 C8 O3 -15.9(6) no
N2 N3 C8 C9 163.3(4) no
Eu1 N4 C22 C23 157.4(3) no
Eu1 N4 C22 C27 -28.9(5) no
S2 N4 C22 C23 -4.0(5) no
S2 N4 C22 C27 169.7(3) no
Eu1 N5 N6 C29 28.4(5) no
C28 N5 N6 C29 -166.8(4) no
Eu1 N5 C28 C27 3.9(7) no
N6 N5 C28 C27 -156.0(4) no
N5 N6 C29 O7 -19.2(6) no
N5 N6 C29 C30 159.3(3) no
N1 C1 C2 C3 178.0(4) no
C6 C1 C2 C3 -3.5(6) no
N1 C1 C6 C5 -178.9(3) no
N1 C1 C6 C7 9.8(5) no
C2 C1 C6 C5 2.6(5) no
C2 C1 C6 C7 -168.7(3) no
C1 C2 C3 C4 4.4(7) no
C2 C3 C4 C5 -4.2(7) no
C3 C4 C5 C6 3.3(7) no
C4 C5 C6 C1 -2.6(6) no
C4 C5 C6 C7 169.8(4) no
C1 C6 C7 N2 15.5(6) no
C5 C6 C7 N2 -156.2(4) no
Eu1 C8 C9 C10 156.5(3) no
Eu1 C8 C9 C14 -22.5(5) no
O3 C8 C9 C10 161.9(3) no
O3 C8 C9 C14 -17.1(4) no
N3 C8 C9 C10 -17.4(4) no
N3 C8 C9 C14 163.6(3) no
C8 C9 C10 O4 3.8(4) no
C8 C9 C10 C11 176.2(3) no
C14 C9 C10 O4 -177.2(3) no
C14 C9 C10 C11 -4.8(4) no
C8 C9 C14 C13 -178.0(3) no
C10 C9 C14 C13 3.0(4) no
O4 C10 C11 C12 179.8(4) no
C9 C10 C11 C12 6.9(5) no
C10 C11 C12 C13 -7.0(6) no
C11 C12 C13 C14 5.0(6) no
C12 C13 C14 C9 -3.1(5) no
S1 C15 C16 C17 -172.3(3) no
C20 C15 C16 C17 5.0(5) no
S1 C15 C20 C19 171.3(4) no
C16 C15 C20 C19 -5.9(7) no
C15 C16 C17 C18 -7.8(5) no
C16 C17 C18 C19 11.5(5) no
C16 C17 C18 C21 -173.7(4) no
C17 C18 C19 C20 -12.3(6) no
C21 C18 C19 C20 172.8(5) no
C18 C19 C20 C15 9.7(7) no
N4 C22 C23 C24 175.2(4) no
C27 C22 C23 C24 1.6(6) no
N4 C22 C27 C26 -170.0(3) no
N4 C22 C27 C28 20.0(4) no
C23 C22 C27 C26 4.2(4) no
C23 C22 C27 C28 -165.9(3) no
C22 C23 C24 C25 -3.2(7) no
C23 C24 C25 C26 -1.1(7) no
C24 C25 C26 C27 7.0(6) no
C25 C26 C27 C22 -8.6(5) no
C25 C26 C27 C28 162.5(3) no
C22 C27 C28 N5 -10.0(5) no
C26 C27 C28 N5 179.6(4) no
O7 C29 C30 C31 176.7(3) no
O7 C29 C30 C35 6.6(4) no
N6 C29 C30 C31 -2.0(4) no
N6 C29 C30 C35 -172.1(3) no
C29 C30 C31 O8 3.9(4) no
C29 C30 C31 C32 176.2(3) no
C35 C30 C31 O8 174.2(3) no
C35 C30 C31 C32 -13.5(4) no
C29 C30 C35 C34 -177.9(3) no
C31 C30 C35 C34 11.5(4) no
O8 C31 C32 C33 176.3(4) no
C30 C31 C32 C33 3.5(5) no
C31 C32 C33 C34 9.2(6) no
C32 C33 C34 C35 -11.4(6) no
C33 C34 C35 C30 0.8(5) no
S2 C36 C37 C38 -179.9(2) no
C41 C36 C37 C38 6.9(4) no
S2 C36 C41 C40 -179.3(3) no
C37 C36 C41 C40 -5.8(5) no
C36 C37 C38 C39 -5.2(4) no
C37 C38 C39 C40 2.4(5) no
C37 C38 C39 C42 176.7(3) no
C38 C39 C40 C41 -1.3(6) no
C42 C39 C40 C41 -175.6(4) no
C39 C40 C41 C36 3.0(6) no
